data_4501903
loop_
_publ_author_name
'Liu, Hai-Yan'
'Wu, Hua'
'Ma, Jian-Fang'
'Liu, Ying-Ying'
'Liu, Bo'
'Yang, Jin'

_publ_section_title
;
 Syntheses, Structures, and Photoluminescence of Zinc(II) Coordination
 Polymers Based on Carboxylates and Flexible Bis-[(pyridyl)-benzimidazole]
 Ligands
;
_journal_issue 11
_journal_name_full 'Crystal Growth &amp; Design'
_journal_page_first 4795
_journal_paper_doi 10.1021/cg100688z
_journal_volume 10
_journal_year 2010
_chemical_formula_moiety 'C22 H18 N3 O5 Zn'
_chemical_formula_sum 'C22 H18 N3 O5 Zn'
_chemical_formula_weight 469.76
_chemical_name_systematic
;
 ?
;
_space_group_IT_number 15
_symmetry_cell_setting monoclinic
_symmetry_space_group_name_Hall '-C 2yc'
_symmetry_space_group_name_H-M 'C 1 2/c 1'
_atom_sites_solution_hydrogens geom
_atom_sites_solution_primary direct
_atom_sites_solution_secondary difmap
_audit_creation_method SHELXL-97
_cell_angle_alpha 90.00
_cell_angle_beta 104.94(10)
_cell_angle_gamma 90.00
_cell_formula_units_Z 8
_cell_length_a 19.72(2)
_cell_length_b 12.388(8)
_cell_length_c 16.563(13)
_cell_measurement_reflns_used 3505
_cell_measurement_temperature 293(2)
_cell_measurement_theta_max 25.3
_cell_measurement_theta_min 2.0
_cell_volume 3909(6)
_computing_cell_refinement CrysAlis
_computing_data_collection 'CrysAlis (Oxford Diffraction, 2006)'
_computing_data_reduction CrysAlis
_computing_structure_refinement 'SHELXL-97 (Sheldrick, 2008)'
_computing_structure_solution 'SHELXS-97 (Sheldrick, 1997)'
_diffrn_ambient_temperature 293(2)
_diffrn_detector_area_resol_mean 10.0
_diffrn_measured_fraction_theta_full 0.980
_diffrn_measured_fraction_theta_max 0.981
_diffrn_measurement_device_type 'Oxford Diffraction Gemini R Ultra'
_diffrn_measurement_method '\w scan'
_diffrn_radiation_monochromator graphite
_diffrn_radiation_source 'fine-focus sealed tube'
_diffrn_radiation_type MoK\a
_diffrn_radiation_wavelength 0.71073
_diffrn_reflns_av_R_equivalents 0.0805
_diffrn_reflns_av_sigmaI/netI 0.1000
_diffrn_reflns_limit_h_max 23
_diffrn_reflns_limit_h_min -23
_diffrn_reflns_limit_k_max 14
_diffrn_reflns_limit_k_min -13
_diffrn_reflns_limit_l_max 15
_diffrn_reflns_limit_l_min -19
_diffrn_reflns_number 15455
_diffrn_reflns_theta_full 25.00
_diffrn_reflns_theta_max 25.34
_diffrn_reflns_theta_min 1.96
_exptl_absorpt_coefficient_mu 1.298
_exptl_absorpt_correction_T_max 0.81
_exptl_absorpt_correction_T_min 0.76
_exptl_absorpt_correction_type multi-scan
_exptl_absorpt_process_details
;
CrysAlis (Oxford Diffraction, 2006)
;
_exptl_crystal_colour colorless
_exptl_crystal_density_diffrn 1.596
_exptl_crystal_density_method 'not measured'
_exptl_crystal_description block
_exptl_crystal_F_000 1928
_exptl_crystal_size_max 0.22
_exptl_crystal_size_mid 0.18
_exptl_crystal_size_min 0.10
_refine_diff_density_max 1.156
_refine_diff_density_min -0.446
_refine_diff_density_rms 0.096
_refine_ls_extinction_method none
_refine_ls_goodness_of_fit_ref 0.957
_refine_ls_hydrogen_treatment mixed
_refine_ls_matrix_type full
_refine_ls_number_parameters 286
_refine_ls_number_reflns 3505
_refine_ls_number_restraints 13
_refine_ls_restrained_S_all 0.959
_refine_ls_R_factor_all 0.1409
_refine_ls_R_factor_gt 0.0708
_refine_ls_shift/su_max 0.000
_refine_ls_shift/su_mean 0.000
_refine_ls_structure_factor_coef Fsqd
_refine_ls_weighting_details 'calc w=1/[\s^2^(Fo^2^)+(0.1001P)^2^+0.0000P] where P=(Fo^2^+2Fc^2^)/3'
_refine_ls_weighting_scheme calc
_refine_ls_wR_factor_gt 0.1617
_refine_ls_wR_factor_ref 0.1843
_reflns_number_gt 1837
_reflns_number_total 3505
_reflns_threshold_expression >2\s(I)
_cod_data_source_file cg100688z_si_002.cif
_cod_data_source_block 1
_cod_original_cell_volume 3910(6)
_cod_original_sg_symbol_Hall '-C 2yc '
_cod_original_sg_symbol_H-M 'C 2/c'
_cod_database_code 4501903

loop_
_symmetry_equiv_pos_as_xyz
'x, y, z'
'-x, y, -z+1/2'
'x+1/2, y+1/2, z'
'-x+1/2, y+1/2, -z+1/2'
'-x, -y, -z'
'x, -y, z-1/2'
'-x+1/2, -y+1/2, -z'
'x+1/2, -y+1/2, z-1/2'

loop_
_atom_site_label
_atom_site_type_symbol
_atom_site_fract_x
_atom_site_fract_y
_atom_site_fract_z
_atom_site_U_iso_or_equiv
_atom_site_adp_type
_atom_site_occupancy
_atom_site_symmetry_multiplicity
_atom_site_calc_flag
_atom_site_refinement_flags
Zn1 Zn 0.53433(5) 0.21906(6) 0.14625(5) 0.0536(3) Uani 1 1 d .
C1 C 0.5950(4) -0.1708(6) 0.5294(4) 0.0468(17) Uani 1 1 d .
C2 C 0.6212(3) -0.1282(4) 0.4581(4) 0.0354(14) Uani 1 1 d .
C3 C 0.5935(3) -0.0371(5) 0.4127(4) 0.0383(15) Uani 1 1 d .
H3 H 0.5586 0.0020 0.4281 0.046 Uiso 1 1 calc R
C4 C 0.6168(3) -0.0035(4) 0.3456(4) 0.0361(15) Uani 1 1 d .
C5 C 0.6701(3) -0.0631(5) 0.3222(4) 0.0462(17) Uani 1 1 d .
H5 H 0.6856 -0.0423 0.2760 0.055 Uiso 1 1 calc R
C6 C 0.6984(3) -0.1506(5) 0.3679(4) 0.0474(17) Uani 1 1 d .
H6 H 0.7349 -0.1877 0.3542 0.057 Uiso 1 1 calc R
C7 C 0.6739(3) -0.1853(5) 0.4342(4) 0.0448(16) Uani 1 1 d .
H7 H 0.6926 -0.2473 0.4633 0.054 Uiso 1 1 calc R
C8 C 0.5848(3) 0.0928(5) 0.2954(4) 0.0451(17) Uani 1 1 d .
C9 C 0.3906(5) 0.3139(7) 0.0147(6) 0.069(2) Uani 1 1 d U
H9 H 0.3807 0.2408 0.0059 0.083 Uiso 1 1 calc R
C10 C 0.3416(4) 0.3865(7) -0.0291(5) 0.067(2) Uani 1 1 d .
H10 H 0.3006 0.3631 -0.0665 0.080 Uiso 1 1 calc R
C11 C 0.3555(5) 0.4940(9) -0.0156(5) 0.081(3) Uani 1 1 d .
H11 H 0.3247 0.5456 -0.0452 0.097 Uiso 1 1 calc R
C12 C 0.4163(5) 0.5255(7) 0.0430(6) 0.077(3) Uani 1 1 d U
H12 H 0.4270 0.5979 0.0546 0.092 Uiso 1 1 calc R
C13 C 0.4629(4) 0.4386(7) 0.0859(4) 0.057(2) Uani 1 1 d U
C14 C 0.5302(3) 0.4567(5) 0.1502(4) 0.0425(17) Uani 1 1 d .
C15 C 0.6238(4) 0.4106(7) 0.2407(5) 0.0614(19) Uani 1 1 d U
C16 C 0.6790(5) 0.3471(7) 0.2941(6) 0.077(3) Uani 1 1 d .
H16 H 0.6781 0.2722 0.2977 0.093 Uiso 1 1 calc R
C17 C 0.7347(4) 0.4123(9) 0.3402(5) 0.071(2) Uani 1 1 d .
H17 H 0.7728 0.3784 0.3762 0.085 Uiso 1 1 calc R
C18 C 0.7353(5) 0.5210(10) 0.3346(6) 0.082(3) Uani 1 1 d .
H18 H 0.7737 0.5586 0.3666 0.098 Uiso 1 1 calc R
C19 C 0.6812(6) 0.5785(8) 0.2834(7) 0.093(3) Uani 1 1 d .
H19 H 0.6811 0.6535 0.2806 0.112 Uiso 1 1 calc R
C20 C 0.6291(5) 0.5183(6) 0.2380(6) 0.071(2) Uani 1 1 d U
C21 C 0.5402(4) 0.6621(5) 0.1559(5) 0.066(2) Uani 1 1 d .
H21A H 0.5194 0.6700 0.0964 0.079 Uiso 1 1 calc R
H21B H 0.5819 0.7069 0.1708 0.079 Uiso 1 1 calc R
C22 C 0.4878(5) 0.7000(5) 0.2042(5) 0.082(3) Uani 1 1 d .
H22A H 0.4732 0.7728 0.1862 0.099 Uiso 1 1 calc R
H22B H 0.4465 0.6543 0.1883 0.099 Uiso 1 1 calc R
N1 N 0.5596(4) 0.5499(5) 0.1748(5) 0.078(2) Uani 1 1 d .
N2 N 0.5610(3) 0.3708(5) 0.1840(4) 0.0664(17) Uani 1 1 d U
N3 N 0.4480(4) 0.3392(5) 0.0658(4) 0.0674(18) Uani 1 1 d U
O1 O 0.6307(3) -0.2335(5) 0.5797(4) 0.0826(18) Uani 1 1 d .
O2 O 0.5357(2) -0.1369(3) 0.5367(3) 0.0491(12) Uani 1 1 d .
O3 O 0.5565(2) 0.1625(3) 0.3315(3) 0.0498(12) Uani 1 1 d .
O4 O 0.5893(2) 0.1008(3) 0.2214(3) 0.0520(12) Uani 1 1 d .
O1W O 0.4140(3) -0.1019(4) 0.3895(4) 0.0653(14) Uani 1 1 d D
H1A H 0.454(2) -0.104(7) 0.421(4) 0.098 Uiso 1 1 d D
H1B H 0.418(4) -0.061(6) 0.351(4) 0.098 Uiso 1 1 d D

loop_
_atom_site_aniso_label
_atom_site_aniso_U_11
_atom_site_aniso_U_22
_atom_site_aniso_U_33
_atom_site_aniso_U_23
_atom_site_aniso_U_13
_atom_site_aniso_U_12
Zn1 0.0868(7) 0.0279(4) 0.0590(6) -0.0039(4) 0.0423(5) -0.0062(4)
C1 0.049(5) 0.052(4) 0.041(4) -0.013(4) 0.013(4) -0.008(4)
C2 0.036(4) 0.031(3) 0.038(4) -0.002(3) 0.006(3) 0.001(3)
C3 0.037(4) 0.041(4) 0.040(4) -0.009(3) 0.015(3) 0.001(3)
C4 0.028(3) 0.038(3) 0.043(4) -0.004(3) 0.010(3) 0.001(3)
C5 0.044(4) 0.051(4) 0.050(4) -0.002(3) 0.024(4) 0.001(3)
C6 0.032(4) 0.053(4) 0.058(5) 0.003(4) 0.013(4) 0.011(3)
C7 0.035(4) 0.047(4) 0.046(4) -0.002(3) -0.001(3) 0.006(3)
C8 0.046(4) 0.040(4) 0.056(5) -0.009(3) 0.026(4) -0.009(3)
C9 0.061(5) 0.062(5) 0.085(7) 0.008(5) 0.021(5) -0.006(4)
C10 0.055(5) 0.071(6) 0.068(6) -0.004(5) 0.006(5) 0.009(5)
C11 0.064(6) 0.116(8) 0.051(6) 0.016(5) -0.004(5) 0.036(6)
C12 0.105(7) 0.061(5) 0.074(7) -0.016(4) 0.040(6) -0.006(5)
C13 0.040(5) 0.095(7) 0.033(4) -0.002(4) 0.007(4) 0.003(4)
C14 0.048(4) 0.030(4) 0.053(5) -0.006(3) 0.019(4) -0.005(3)
C15 0.066(4) 0.076(5) 0.057(5) -0.003(4) 0.042(4) 0.002(4)
C16 0.078(6) 0.085(6) 0.083(7) 0.019(6) 0.047(6) 0.000(6)
C17 0.045(5) 0.110(8) 0.059(6) 0.003(5) 0.013(5) -0.007(5)
C18 0.050(6) 0.123(9) 0.076(7) -0.017(6) 0.021(5) -0.007(6)
C19 0.088(8) 0.089(7) 0.116(9) -0.039(7) 0.052(7) -0.022(7)
C20 0.090(7) 0.055(4) 0.079(6) -0.012(5) 0.044(6) -0.008(5)
C21 0.099(6) 0.026(3) 0.087(6) -0.005(4) 0.053(5) -0.010(4)
C22 0.128(8) 0.037(4) 0.101(7) -0.003(4) 0.064(7) -0.004(4)
N1 0.127(7) 0.035(4) 0.094(6) 0.005(3) 0.068(6) 0.008(4)
N2 0.075(4) 0.049(4) 0.086(4) -0.004(3) 0.040(3) -0.008(3)
N3 0.087(5) 0.058(4) 0.070(5) -0.002(4) 0.041(4) -0.009(4)
O1 0.095(5) 0.086(4) 0.073(4) 0.043(3) 0.032(4) 0.030(3)
O2 0.051(3) 0.051(3) 0.050(3) 0.006(2) 0.021(3) -0.005(2)
O3 0.058(3) 0.039(3) 0.055(3) -0.009(2) 0.020(3) 0.005(2)
O4 0.067(3) 0.047(3) 0.050(3) 0.006(2) 0.029(3) 0.015(2)
O1W 0.063(3) 0.051(3) 0.078(4) 0.001(3) 0.011(3) -0.014(3)

loop_
_atom_type_symbol
_atom_type_description
_atom_type_scat_dispersion_real
_atom_type_scat_dispersion_imag
_atom_type_scat_source
C C 0.0033 0.0016 'International Tables Vol C Tables 4.2.6.8 and 6.1.1.4'
H H 0.0000 0.0000 'International Tables Vol C Tables 4.2.6.8 and 6.1.1.4'
N N 0.0061 0.0033 'International Tables Vol C Tables 4.2.6.8 and 6.1.1.4'
O O 0.0106 0.0060 'International Tables Vol C Tables 4.2.6.8 and 6.1.1.4'
Zn Zn 0.2839 1.4301 'International Tables Vol C Tables 4.2.6.8 and 6.1.1.4'

loop_
_geom_angle_atom_site_label_1
_geom_angle_atom_site_label_2
_geom_angle_atom_site_label_3
_geom_angle
_geom_angle_site_symmetry_1
_geom_angle_site_symmetry_3
N2 Zn1 O4 115.2(3) . .
N2 Zn1 O3 115.8(2) . 2_655
O4 Zn1 O3 89.81(18) . 2_655
N2 Zn1 O2 131.8(2) . 6
O4 Zn1 O2 93.25(18) . 6
O3 Zn1 O2 101.44(19) 2_655 6
N2 Zn1 N3 71.5(3) . .
O4 Zn1 N3 167.2(2) . .
O3 Zn1 N3 77.4(2) 2_655 .
O2 Zn1 N3 89.2(2) 6 .
N2 Zn1 O1 84.3(2) . 6
O4 Zn1 O1 88.6(2) . 6
O3 Zn1 O1 158.25(18) 2_655 6
O2 Zn1 O1 57.03(18) 6 6
N3 Zn1 O1 103.2(2) . 6
N2 Zn1 C1 108.3(2) . 6
O4 Zn1 C1 90.86(19) . 6
O3 Zn1 C1 130.5(2) 2_655 6
O2 Zn1 C1 29.2(2) 6 6
N3 Zn1 C1 97.3(2) . 6
O1 Zn1 C1 27.87(19) 6 6
O1 C1 O2 121.7(6) . .
O1 C1 C2 120.4(6) . .
O2 C1 C2 117.9(7) . .
O1 C1 Zn1 68.9(4) . 6_556
O2 C1 Zn1 52.8(3) . 6_556
C2 C1 Zn1 170.5(5) . 6_556
C3 C2 C7 118.5(5) . .
C3 C2 C1 123.0(5) . .
C7 C2 C1 118.4(6) . .
C4 C3 C2 121.2(5) . .
C4 C3 H3 119.4 . .
C2 C3 H3 119.4 . .
C3 C4 C5 119.3(6) . .
C3 C4 C8 120.7(5) . .
C5 C4 C8 120.0(5) . .
C6 C5 C4 119.4(6) . .
C6 C5 H5 120.3 . .
C4 C5 H5 120.3 . .
C5 C6 C7 121.0(6) . .
C5 C6 H6 119.5 . .
C7 C6 H6 119.5 . .
C6 C7 C2 120.4(6) . .
C6 C7 H7 119.8 . .
C2 C7 H7 119.8 . .
O4 C8 O3 124.1(6) . .
O4 C8 C4 118.6(5) . .
O3 C8 C4 117.3(6) . .
N3 C9 C10 125.0(8) . .
N3 C9 H9 117.5 . .
C10 C9 H9 117.5 . .
C11 C10 C9 117.7(8) . .
C11 C10 H10 121.1 . .
C9 C10 H10 121.1 . .
C10 C11 C12 119.2(8) . .
C10 C11 H11 120.4 . .
C12 C11 H11 120.4 . .
C11 C12 C13 116.8(8) . .
C11 C12 H12 121.6 . .
C13 C12 H12 121.6 . .
N3 C13 C12 120.0(7) . .
N3 C13 C14 115.5(7) . .
C12 C13 C14 124.4(7) . .
N2 C14 N1 118.4(7) . .
N2 C14 C13 115.0(6) . .
N1 C14 C13 126.6(7) . .
C20 C15 N2 112.4(8) . .
C20 C15 C16 120.6(9) . .
N2 C15 C16 126.9(8) . .
C17 C16 C15 112.1(8) . .
C17 C16 H16 123.9 . .
C15 C16 H16 123.9 . .
C18 C17 C16 123.4(9) . .
C18 C17 H17 118.3 . .
C16 C17 H17 118.3 . .
C17 C18 C19 122.6(10) . .
C17 C18 H18 118.7 . .
C19 C18 H18 118.7 . .
C20 C19 C18 114.8(10) . .
C20 C19 H19 122.6 . .
C18 C19 H19 122.6 . .
C19 C20 C15 126.4(10) . .
C19 C20 N1 131.3(9) . .
C15 C20 N1 102.3(8) . .
N1 C21 C22 110.8(5) . .
N1 C21 H21A 109.5 . .
C22 C21 H21A 109.5 . .
N1 C21 H21B 109.5 . .
C22 C21 H21B 109.5 . .
H21A C21 H21B 108.1 . .
C22 C22 C21 116.9(10) 2_655 .
C22 C22 H22A 108.1 2_655 .
C21 C22 H22A 108.1 . .
C22 C22 H22B 108.1 2_655 .
C21 C22 H22B 108.1 . .
H22A C22 H22B 107.3 . .
C14 N1 C21 134.9(8) . .
C14 N1 C20 103.4(6) . .
C21 N1 C20 121.7(7) . .
C14 N2 C15 103.5(6) . .
C14 N2 Zn1 125.8(6) . .
C15 N2 Zn1 129.6(5) . .
C9 N3 C13 121.0(8) . .
C9 N3 Zn1 127.2(6) . .
C13 N3 Zn1 111.6(6) . .
C1 O1 Zn1 83.3(4) . 6_556
C1 O2 Zn1 98.0(4) . 6_556
C8 O3 Zn1 146.8(4) . 2_655
C8 O4 Zn1 119.4(4) . .
H1A O1W H1B 104(7) . .

loop_
_geom_bond_atom_site_label_1
_geom_bond_atom_site_label_2
_geom_bond_distance
_geom_bond_site_symmetry_2
Zn1 N2 2.008(6) .
Zn1 O4 2.043(5) .
Zn1 O3 2.044(4) 2_655
Zn1 O2 2.087(4) 6
Zn1 N3 2.392(8) .
Zn1 O1 2.436(6) 6
Zn1 C1 2.594(7) 6
C1 O1 1.221(8) .
C1 O2 1.277(8) .
C1 C2 1.502(9) .
C1 Zn1 2.594(7) 6_556
C2 C3 1.387(8) .
C2 C7 1.397(8) .
C3 C4 1.373(8) .
C3 H3 0.9300 .
C4 C5 1.418(8) .
C4 C8 1.497(9) .
C5 C6 1.357(9) .
C5 H5 0.9300 .
C6 C7 1.379(9) .
C6 H6 0.9300 .
C7 H7 0.9300 .
C8 O4 1.256(7) .
C8 O3 1.259(7) .
C9 N3 1.265(11) .
C9 C10 1.381(11) .
C9 H9 0.9300 .
C10 C11 1.367(12) .
C10 H10 0.9300 .
C11 C12 1.389(12) .
C11 H11 0.9300 .
C12 C13 1.473(12) .
C12 H12 0.9300 .
C13 N3 1.290(9) .
C13 C14 1.489(10) .
C14 N2 1.281(9) .
C14 N1 1.309(8) .
C15 C20 1.340(10) .
C15 N2 1.435(10) .
C15 C16 1.446(11) .
C16 C17 1.417(12) .
C16 H16 0.9300 .
C17 C18 1.351(12) .
C17 H17 0.9300 .
C18 C19 1.378(13) .
C18 H18 0.9300 .
C19 C20 1.335(12) .
C19 H19 0.9300 .
C20 N1 1.546(12) .
C21 N1 1.454(8) .
C21 C22 1.535(10) .
C21 H21A 0.9700 .
C21 H21B 0.9700 .
C22 C22 1.467(17) 2_655
C22 H22A 0.9700 .
C22 H22B 0.9700 .
O1 Zn1 2.436(6) 6_556
O2 Zn1 2.087(4) 6_556
O3 Zn1 2.044(4) 2_655
O1W H1A 0.83(5) .
O1W H1B 0.83(7) .

loop_
_geom_hbond_atom_site_label_D
_geom_hbond_atom_site_label_H
_geom_hbond_atom_site_label_A
_geom_hbond_distance_DH
_geom_hbond_distance_HA
_geom_hbond_distance_DA
_geom_hbond_angle_DHA
_geom_hbond_site_symmetry_A
O1W H1A O2 0.83(5) 2.19(3) 2.979(8) 157(7) .
O1W H1B O4 0.83(7) 2.32(4) 3.102(7) 156(8) 2_655

loop_
_geom_torsion_atom_site_label_1
_geom_torsion_atom_site_label_2
_geom_torsion_atom_site_label_3
_geom_torsion_atom_site_label_4
_geom_torsion
_geom_torsion_site_symmetry_1
_geom_torsion_site_symmetry_4
O1 C1 C2 C3 -162.2(7) . .
O2 C1 C2 C3 15.8(9) . .
O1 C1 C2 C7 20.5(9) . .
O2 C1 C2 C7 -161.5(6) . .
C7 C2 C3 C4 0.4(9) . .
C1 C2 C3 C4 -177.0(6) . .
C2 C3 C4 C5 -0.1(9) . .
C2 C3 C4 C8 178.0(6) . .
C3 C4 C5 C6 -1.6(10) . .
C8 C4 C5 C6 -179.6(6) . .
C4 C5 C6 C7 2.9(10) . .
C5 C6 C7 C2 -2.7(10) . .
C3 C2 C7 C6 1.0(9) . .
C1 C2 C7 C6 178.5(6) . .
C3 C4 C8 O4 -156.7(6) . .
C5 C4 C8 O4 21.4(9) . .
C3 C4 C8 O3 25.1(9) . .
C5 C4 C8 O3 -156.8(6) . .
N3 C9 C10 C11 -0.9(13) . .
C9 C10 C11 C12 -2.2(12) . .
C10 C11 C12 C13 1.2(11) . .
C11 C12 C13 N3 2.9(10) . .
C11 C12 C13 C14 179.9(6) . .
N3 C13 C14 N2 -7.2(8) . .
C12 C13 C14 N2 175.7(6) . .
N3 C13 C14 N1 173.1(6) . .
C12 C13 C14 N1 -4.0(10) . .
C20 C15 C16 C17 0.8(9) . .
N2 C15 C16 C17 178.1(6) . .
C15 C16 C17 C18 0.3(10) . .
C16 C17 C18 C19 0.3(13) . .
C17 C18 C19 C20 -1.7(12) . .
C18 C19 C20 C15 2.9(12) . .
C18 C19 C20 N1 179.2(7) . .
N2 C15 C20 C19 179.8(7) . .
C16 C15 C20 C19 -2.5(11) . .
N2 C15 C20 N1 2.7(7) . .
C16 C15 C20 N1 -179.6(6) . .
N1 C21 C22 C22 62.8(8) . 2_655
N2 C14 N1 C21 -176.0(6) . .
C13 C14 N1 C21 3.6(11) . .
N2 C14 N1 C20 3.3(7) . .
C13 C14 N1 C20 -177.1(6) . .
C22 C21 N1 C14 79.3(10) . .
C22 C21 N1 C20 -99.9(8) . .
C19 C20 N1 C14 179.7(8) . .
C15 C20 N1 C14 -3.4(7) . .
C19 C20 N1 C21 -0.9(12) . .
C15 C20 N1 C21 176.0(5) . .
N1 C14 N2 C15 -1.7(8) . .
C13 C14 N2 C15 178.6(5) . .
N1 C14 N2 Zn1 -170.6(4) . .
C13 C14 N2 Zn1 9.7(8) . .
C20 C15 N2 C14 -1.0(7) . .
C16 C15 N2 C14 -178.5(6) . .
C20 C15 N2 Zn1 167.4(5) . .
C16 C15 N2 Zn1 -10.1(10) . .
O4 Zn1 N2 C14 -174.6(5) . .
O3 Zn1 N2 C14 -71.6(6) 2_655 .
O2 Zn1 N2 C14 65.1(6) 6 .
N3 Zn1 N2 C14 -6.3(5) . .
O1 Zn1 N2 C14 99.7(5) 6 .
C1 Zn1 N2 C14 85.4(6) 6 .
O4 Zn1 N2 C15 19.4(6) . .
O3 Zn1 N2 C15 122.4(5) 2_655 .
O2 Zn1 N2 C15 -100.9(6) 6 .
N3 Zn1 N2 C15 -172.3(6) . .
O1 Zn1 N2 C15 -66.3(6) 6 .
C1 Zn1 N2 C15 -80.6(6) 6 .
C10 C9 N3 C13 5.2(12) . .
C10 C9 N3 Zn1 178.5(6) . .
C12 C13 N3 C9 -6.1(10) . .
C14 C13 N3 C9 176.7(6) . .
C12 C13 N3 Zn1 179.7(5) . .
C14 C13 N3 Zn1 2.4(7) . .
N2 Zn1 N3 C9 -172.4(7) . .
O4 Zn1 N3 C9 -48.6(13) . .
O3 Zn1 N3 C9 -49.4(6) 2_655 .
O2 Zn1 N3 C9 52.5(7) 6 .
O1 Zn1 N3 C9 108.3(7) 6 .
C1 Zn1 N3 C9 80.6(7) 6 .
N2 Zn1 N3 C13 1.4(4) . .
O4 Zn1 N3 C13 125.2(9) . .
O3 Zn1 N3 C13 124.5(5) 2_655 .
O2 Zn1 N3 C13 -133.6(4) 6 .
O1 Zn1 N3 C13 -77.8(5) 6 .
C1 Zn1 N3 C13 -105.5(5) 6 .
O2 C1 O1 Zn1 -0.4(6) . 6_556
C2 C1 O1 Zn1 177.5(6) . 6_556
O1 C1 O2 Zn1 0.5(7) . 6_556
C2 C1 O2 Zn1 -177.5(5) . 6_556
O4 C8 O3 Zn1 85.7(9) . 2_655
C4 C8 O3 Zn1 -96.3(9) . 2_655
O3 C8 O4 Zn1 -10.8(8) . .
C4 C8 O4 Zn1 171.1(4) . .
N2 Zn1 O4 C8 62.7(5) . .
O3 Zn1 O4 C8 -56.0(5) 2_655 .
O2 Zn1 O4 C8 -157.4(5) 6 .
N3 Zn1 O4 C8 -56.7(12) . .
O1 Zn1 O4 C8 145.7(5) 6 .
C1 Zn1 O4 C8 173.5(5) 6 .
